data_4103387
loop_
_publ_author_name
'Michael Maes'
'Frederik Vermoortele'
'Luc Alaerts'
'Sarah Couck'
'Christine E. A. Kirschhock'
'Joeri F. M. Denayer'
'Dirk E. De Vos'

_publ_contact_author_email christine.kirschhock@biw.kuleuven.be
_publ_section_title
;
 Separation of Styrene and Ethylbenzene on Metal-Organic Frameworks:
 Analogous Structures with Different Adsorption Mechanisms
;
_journal_name_full 'Journal of the American Chemical Society'
_journal_page_first 15277
_journal_page_last 15285
_journal_paper_doi 10.1021/ja106142x
_journal_volume 132
_journal_year 2010
_chemical_formula_sum 'C12.6 N0.6 O3 V'
_chemical_formula_weight 258.68
_space_group_IT_number 62
_symmetry_cell_setting orthorhombic
_symmetry_space_group_name_Hall '-P 2ac 2n'
_symmetry_space_group_name_H-M 'P n m a'
_audit_author_name ceak
_audit_creation_date 2010-03-07T17:44
_audit_creation_method 'from EXP file using GSAS2CIF'
_audit_update_record ' 2010-03-07T17:44  Initial CIF as created by GSAS2CIF'
_cell_angle_alpha 90.0
_cell_angle_beta 90.0
_cell_angle_gamma 90.0
_cell_formula_units_Z 4
_cell_length_a 6.8285(7)
_cell_length_b 14.5274(18)
_cell_length_c 14.0135(18)
_cell_volume 1390.1(3)
_computing_structure_refinement GSAS
_diffrn_radiation_polarisn_ratio 0.0
_diffrn_radiation_probe x-ray
_exptl_absorpt_correction_T_max 0.03702
_exptl_absorpt_correction_T_min 0.00749
_exptl_absorpt_process_details
;   GSAS Absorption/surface roughness correction: function number 0
 Debye-Scherrer absorption correction
Term (= MU.r/wave) =      2.4207    
Correction is not refined.
;
_pd_block_id 2010-03-07T17:44|47STYRES4_phase2|ceak||
_pd_calc_method 'Rietveld Refinement'
_pd_meas_2theta_range_inc 0.01
_pd_meas_2theta_range_max 75.0
_pd_meas_2theta_range_min 5.01
_pd_phase_name 'mil47 with styrene in low loading'
_pd_proc_2theta_range_inc 0.01
_pd_proc_2theta_range_max 74.97732
_pd_proc_2theta_range_min 4.98732
_pd_proc_info_datetime 2010-03-07T17:44:41
_pd_proc_ls_background_function
;   GSAS Background function number 1 with 12 terms.
 Shifted Chebyshev function of 1st kind
      1:    905.677     2:   -197.649     3:    7.28538     4:    64.7379    
      5:   -26.9797     6:   -38.7744     7:    50.0205     8:   -22.4812    
      9:  -0.335964    10:    5.66407    11:    5.37307    12:   -11.7126    
;
_pd_proc_ls_prof_R_factor 0.0180
_pd_proc_ls_prof_wR_expected 0.0302
_pd_proc_ls_prof_wR_factor 0.0290
_refine_ls_goodness_of_fit_all 0.97
_refine_ls_matrix_type full
_refine_ls_number_parameters 123
_refine_ls_number_restraints 0
_refine_ls_R_Fsqd_factor 0.05370
_refine_ls_shift/su_max 2.04
_refine_ls_shift/su_mean 0.52
_reflns_d_resolution_high 1.266
_reflns_d_resolution_low 11.798
_reflns_limit_h_max 16
_reflns_limit_h_min 0
_reflns_limit_k_max 12
_reflns_limit_k_min 0
_reflns_limit_l_max 11
_reflns_limit_l_min 0
_reflns_number_total 3306
_cod_data_source_file ja106142x_si_001_2.cif
_cod_data_source_block 47STYRES4_phase_2
_cod_original_cell_volume 1390.15(17)
_cod_original_formula_sum 'C12.60 N0.60 O3.00 V'
_cod_database_code 4103387

loop_
_symmetry_equiv_pos_site_id
_symmetry_equiv_pos_as_xyz
1 +x,+y,+z
2 -x+1/2,+y+1/2,+z+1/2
3 +x,-y+1/2,+z
4 -x+1/2,-y,+z+1/2
-1 -x,-y,-z
-2 +x+1/2,-y+1/2,-z+1/2
-3 -x,+y+1/2,-z
-4 +x+1/2,+y,-z+1/2

loop_
_atom_site_type_symbol
_atom_site_label
_atom_site_fract_x
_atom_site_fract_y
_atom_site_fract_z
_atom_site_occupancy
_atom_site_thermal_displace_type
_atom_site_U_iso_or_equiv
_atom_site_symmetry_multiplicity
V V 0.7002 0.25 0.7608 1.0 Uiso 0.041(5) 4
O O1 0.4751 0.25 0.8084 1.0 Uiso -0.036(18) 4
C C1 0.000(32) -0.0673(8) 0.0684(8) 0.5 Uiso 0.025 8
C C2 0.1743(3) -0.03365 0.034(13) 0.5 Uiso 0.025 8
C C3 0.17375 0.034(13) -0.034(14) 0.5 Uiso 0.025 8
C C4 -0.174(29) -0.03365 0.03424 0.5 Uiso 0.025 8
C C5 -0.17375 0.034(13) -0.03424 0.5 Uiso 0.025 8
C C6 0.0 0.0673(8) -0.06848 0.5 Uiso 0.025 8
C C7 0(35) -0.141(8) 0.14346 0.5 Uiso 0.025 8
C C8 0(35) 0.14099 -0.143(9) 0.5 Uiso 0.025 8
C O11 -0.2(6) -0.2(4) 0.2(4) 0.5 Uiso 0.025 8
C O12 -0.2(6) 0.2(4) -0.2(4) 0.5 Uiso 0.025 8
O O21 0.2(4) -0.17(26) 0.18(24) 0.5 Uiso 0.025 8
O O22 0.2(4) 0.17(26) -0.18(24) 0.5 Uiso 0.025 8
C C11 -0.124(5) 0.1462(25) 0.3256(22) 0.103 Uiso 0.025 8
C C12 0.1953(21) 0.2106(32) 0.3276(23) 0.103 Uiso 0.025 8
C C13 0.063(5) 0.1495(24) 0.2904(17) 0.103 Uiso 0.025 8
C C14 -0.1788(15) 0.2040(30) 0.3981(24) 0.103 Uiso 0.025 8
C C15 0.1405(34) 0.2684(24) 0.4001(19) 0.103 Uiso 0.025 8
C C16 -0.047(4) 0.2651(20) 0.4353(15) 0.103 Uiso 0.025 8
C C17 0.043(13) 0.3899(22) 0.5486(22) 0.103 Uiso 0.025 8
C C18 -0.101(9) 0.3230(27) 0.5078(20) 0.103 Uiso 0.025 8
N C21 0.063(4) 0.2849(22) 0.1086(17) 0.103 Uiso 0.025 8
N C22 0.0994(19) 0.3981(22) 0.2294(20) 0.103 Uiso 0.025 8
N C23 0.1805(18) 0.3419(24) 0.1616(19) 0.103 Uiso 0.025 8
C C24 -0.135(4) 0.2842(20) 0.1234(17) 0.103 Uiso 0.025 8
C C25 -0.0989(22) 0.3973(14) 0.2442(15) 0.103 Uiso 0.025 8
C C26 -0.2161(14) 0.3404(14) 0.1912(15) 0.103 Uiso 0.025 8
C C27 -0.5032(30) 0.4012(27) 0.2803(30) 0.103 Uiso 0.025 8
C C28 -0.4144(13) 0.3396(23) 0.2060(25) 0.103 Uiso 0.025 8

loop_
_atom_type_symbol
_atom_type_number_in_cell
C 50.4
N 2.4
V 4.0
O 12.0

loop_
_diffrn_radiation_wavelength
_diffrn_radiation_wavelength_wt
_diffrn_radiation_type
_diffrn_radiation_wavelength_id
1.540500 1.000 K\a~1~ 1

loop_
_pd_block_diffractogram_id
2010-03-07T17:44|47STYRES4_H_01|ceak|combi
